data_2007974
loop_
_publ_author_name
'Todor Todorov'
'Rosica Petrova'
'Krasimir Kossev'
'Josef Mac\'i\<cek'
'Olyana Angelova'

_publ_section_title
;
 Magnesium Sulfate Hexaurea Hemihydrate
;
_journal_issue 12
_journal_name_full 'Acta Crystallographica Section C'
_journal_page_first 1758
_journal_page_last 1760
_journal_paper_doi 10.1107/S0108270198007070
_journal_volume 54
_journal_year 1998
_chemical_formula_iupac '[Mg (C H4 N2 O)6] S O4 , 0.5(H2 O)'
_chemical_formula_moiety '[Mg (C H4 N2 O)6] (S O4) , 0.5(H2 O)'
_chemical_formula_sum 'C6 H25 Mg N12 O10.5 S'
_chemical_formula_weight 489.71
_chemical_name_systematic 'Magnesium Sulfate Hexaurea Hemihydrate'
_space_group_IT_number 56
_symmetry_cell_setting orthorhombic
_symmetry_space_group_name_Hall '-P 2ab 2ac'
_symmetry_space_group_name_H-M 'P c c n'
_atom_type_scat_source 'SDP/PDP (Enraf-Nonius, 1985)'
_audit_creation_method 'KAPPA (Macicek, 1992. Unpublished)'
_cell_angle_alpha 90
_cell_angle_beta 90
_cell_angle_gamma 90
_cell_formula_units_Z 8
_cell_length_a 15.316(5)
_cell_length_b 19.798(5)
_cell_length_c 14.484(2)
_cell_measurement_reflns_used 22
_cell_measurement_temperature 292
_cell_measurement_theta_max 21.68
_cell_measurement_theta_min 21.08
_cell_volume 4391.9(19)
_computing_data_collection 'CAD-4 Manual (Enraf-Nonius, 1988)'
_computing_data_reduction 'SDP/PDP  (Enraf-Nonius, 1985)'
_computing_molecular_graphics 'ORTEPII (Johnson, 1976)'
_computing_publication_material 'KAPPA (Mac\'i\<cek, 1992)'
_computing_structure_refinement SDP/PDP
_computing_structure_solution 'MULTAN11/82 (Main et al., 1982)'
_diffrn_ambient_temperature 292
_diffrn_measurement_device_type 'Enraf-Nonius CAD-4'
_diffrn_measurement_method \w/2\q
_diffrn_radiation_type 'Mo K\a'
_diffrn_radiation_wavelength 0.71073
_diffrn_reflns_av_R_equivalents 0.000
_diffrn_reflns_limit_h_max 18
_diffrn_reflns_limit_h_min 0
_diffrn_reflns_limit_k_max 24
_diffrn_reflns_limit_k_min 0
_diffrn_reflns_limit_l_max 17
_diffrn_reflns_limit_l_min 0
_diffrn_reflns_number 4304
_diffrn_reflns_theta_max 26
_diffrn_standards_decay_% -4.7
_diffrn_standards_interval_time 120
_diffrn_standards_number 3
_exptl_absorpt_coefficient_mu 0.25
_exptl_absorpt_correction_type none
_exptl_crystal_colour colourless
_exptl_crystal_density_diffrn 1.481
_exptl_crystal_density_meas ?
_exptl_crystal_description prismatic
_exptl_crystal_F_000 2056
_exptl_crystal_size_max 0.22
_exptl_crystal_size_mid 0.16
_exptl_crystal_size_min 0.07
_refine_diff_density_max 0.404
_refine_diff_density_min -0.484
_refine_ls_extinction_method none
_refine_ls_goodness_of_fit_ref 1.057
_refine_ls_hydrogen_treatment constr
_refine_ls_matrix_type full
_refine_ls_number_constraints 75
_refine_ls_number_parameters 276
_refine_ls_number_reflns 2867
_refine_ls_number_restraints 0
_refine_ls_R_factor_gt 0.050
_refine_ls_shift/su_max 0.005
_refine_ls_structure_factor_coef F
_refine_ls_weighting_details 'w = 1/[\s^2^(F)+(0.03F)^2^]'
_refine_ls_weighting_scheme calc
_refine_ls_wR_factor_ref 0.063
_reflns_number_gt 2867
_reflns_number_total 4304
_reflns_threshold_expression 'I > 2.0\s(I)'
_cod_data_source_file na1345.cif
_cod_data_source_block LRSA2222
_cod_depositor_comments
;
 Adding the _atom_site_type_symbol data item.

 Antanas Vaitkus,
 2017-01-30

The following automatic conversions were performed:

'_chemical_melting_point' value 'not measured' was changed to '?' -
the value is undefined or not given.

Automatic conversion script
Id: cif_fix_values 1715 2011-07-08 13:25:40Z adriana 

The following automatic conversions were performed:

'_exptl_crystal_density_meas' value 'not measured' was changed to '?'
- the value is perceived as not measured.

Automatic conversion script
Id: cif_fix_values 3008 2015-01-20 13:52:24Z robertas 
;
_cod_original_cell_volume 4392(3)
_cod_database_code 2007974

loop_
_symmetry_equiv_pos_as_xyz
+x,+y,+z
1/2-x,1/2-y,+z
1/2+x,-y,1/2-z
-x,1/2+y,1/2-z
-x,-y,-z
1/2+x,1/2+y,-z
1/2-x,+y,1/2+z
+x,1/2-y,1/2+z

loop_
_atom_site_label
_atom_site_type_symbol
_atom_site_fract_x
_atom_site_fract_y
_atom_site_fract_z
_atom_site_U_iso_or_equiv
_atom_site_adp_type
_atom_site_calc_flag
_atom_site_calc_attached_atom
Mg Mg 0.26477(7) 0.52394(5) -0.02000(7) 0.0224(2) Uani d ?
S S -0.02102(6) 0.73736(4) 0.22500(5) 0.0257(2) Uani d ?
O11 O 0.0717(2) 0.74470(10) 0.2490(2) 0.0436(7) Uani d ?
O12 O -0.0452(2) 0.66710(10) 0.2391(2) 0.0457(7) Uani d ?
O13 O -0.0734(2) 0.78210(10) 0.2830(2) 0.0493(8) Uani d ?
O14 O -0.0325(2) 0.75540(10) 0.1272(2) 0.0434(7) Uani d ?
O1 O 0.2278(2) 0.55630(10) 0.11110(10) 0.0339(6) Uani d ?
O2 O 0.2082(2) 0.43050(10) 0.0129(2) 0.0294(6) Uani d ?
O3 O 0.3261(2) 0.61610(10) -0.0495(2) 0.0311(6) Uani d ?
O4 O 0.1490(2) 0.55800(10) -0.0724(2) 0.0374(6) Uani d ?
O5 O 0.3027(2) 0.49040(10) -0.15100(10) 0.0319(6) Uani d ?
O6 O 0.38220(10) 0.48980(10) 0.0310(2) 0.0324(6) Uani d ?
C1 C 0.1878(2) 0.6063(2) 0.1425(2) 0.0298(8) Uani d ?
C2 C 0.1576(2) 0.3925(2) -0.0315(2) 0.0296(8) Uani d ?
C3 C 0.3793(2) 0.6512(2) -0.0039(2) 0.0318(9) Uani d ?
C4 C 0.1143(3) 0.6047(2) -0.1171(2) 0.0362(9) Uani d ?
C5 C 0.3314(2) 0.4365(2) -0.1836(2) 0.0311(9) Uani d ?
C6 C 0.4088(2) 0.4494(2) 0.0922(2) 0.0299(8) Uani d ?
N11 N 0.1741(2) 0.6627(2) 0.0931(2) 0.0510(10) Uani d ?
N12 N 0.1581(2) 0.6067(2) 0.2291(2) 0.0442(9) Uani d ?
N21 N 0.1005(2) 0.4170(2) -0.0914(2) 0.0560(10) Uani d ?
N22 N 0.1561(2) 0.32640(10) -0.0158(2) 0.0436(9) Uani d ?
N31 N 0.4033(2) 0.6365(2) 0.0808(2) 0.0580(10) Uani d ?
N32 N 0.4131(3) 0.7078(2) -0.0394(2) 0.0600(10) Uani d ?
N41 N 0.1580(3) 0.6424(2) -0.1735(3) 0.0940(10) Uani d ?
N42 N 0.0314(2) 0.6212(2) -0.1037(3) 0.0800(10) Uani d ?
N51 N 0.3556(2) 0.3851(2) -0.1297(2) 0.0510(10) Uani d ?
N52 N 0.3400(3) 0.4284(2) -0.2747(2) 0.0560(10) Uani d ?
N61 N 0.3583(2) 0.4017(2) 0.1249(3) 0.0650(10) Uani d ?
N62 N 0.4898(2) 0.4535(2) 0.1241(2) 0.0505(9) Uani d ?
OW O 0.25000 0.25000 0.6411(3) 0.0610(10) Uani d ?
HW1 H 0.2007 0.2410 0.6791 0.0506 Uiso calc OW
H111 H 0.1430 0.6992 0.1201 0.0506 Uiso calc N11
H112 H 0.1940 0.6659 0.0311 0.0506 Uiso calc N11
H121 H 0.1276 0.6450 0.2521 0.0506 Uiso calc N12
H122 H 0.1673 0.5686 0.2675 0.0506 Uiso calc N12
H211 H 0.0628 0.3874 -0.1243 0.0506 Uiso calc N21
H212 H 0.0965 0.4644 -0.1007 0.0506 Uiso calc N21
H221 H 0.1175 0.2982 -0.0498 0.0506 Uiso calc N22
H222 H 0.1936 0.3073 0.0293 0.0506 Uiso calc N22
H311 H 0.4434 0.6648 0.1124 0.0506 Uiso calc N31
H312 H 0.3808 0.5973 0.1103 0.0506 Uiso calc N31
H321 H 0.4528 0.7341 -0.0042 0.0506 Uiso calc N32
H322 H 0.3970 0.7217 -0.0998 0.0506 Uiso calc N32
H411 H 0.1296 0.6776 -0.2064 0.0506 Uiso calc N41
H412 H 0.2188 0.6349 -0.1814 0.0506 Uiso calc N41
H421 H 0.0055 0.6568 -0.1379 0.0506 Uiso calc N42
H422 H -0.0019 0.5974 -0.0588 0.0506 Uiso calc N42
H511 H 0.3770 0.3443 -0.1558 0.0506 Uiso calc N51
H512 H 0.3518 0.3897 -0.0645 0.0506 Uiso calc N51
H521 H 0.3617 0.3870 -0.2988 0.0506 Uiso calc N52
H522 H 0.3240 0.4639 -0.3153 0.0506 Uiso calc N52
H611 H 0.3793 0.3716 0.1710 0.0506 Uiso calc N61
H612 H 0.3004 0.3970 0.1021 0.0506 Uiso calc N61
H621 H 0.5094 0.4229 0.1702 0.0506 Uiso calc N62
H622 H 0.5283 0.4869 0.1004 0.0506 Uiso calc N62

loop_
_atom_site_aniso_label
_atom_site_aniso_U_11
_atom_site_aniso_U_22
_atom_site_aniso_U_33
_atom_site_aniso_U_12
_atom_site_aniso_U_13
_atom_site_aniso_U_23
Mg 0.0263(5) 0.0200(4) 0.0210(5) 0.0008(4) -0.0035(5) 0.0008(4)
S 0.0293(4) 0.0215(3) 0.0263(4) -0.0041(4) -0.0016(4) 0.0021(3)
O11 0.0300(13) 0.0450(14) 0.0558(15) 0.0004(12) -0.0009(12) -0.0141(13)
O12 0.0700(18) 0.0301(12) 0.0370(13) -0.0153(13) 0.0039(13) 0.0072(11)
O13 0.0443(16) 0.0478(15) 0.0558(16) 0.0072(13) 0.0049(14) -0.0111(14)
O14 0.0565(16) 0.0429(13) 0.0307(12) -0.0146(13) -0.0052(12) 0.0098(17)
O1 0.0488(15) 0.0265(11) 0.0265(11) 0.0064(11) 0.0037(11) -0.0027(10)
O2 0.0322(12) 0.0281(14) 0.0279(11) -0.0054(10) -0.0081(10) 0.0010(10)
O3 0.0389(13) 0.0265(11) 0.0280(11) -0.0063(11) -0.0085(10) 0.0001(10)
O4 0.0348(13) 0.0311(12) 0.0463(13) 0.0052(11) -0.0126(12) 0.0096(11)
O5 0.0443(13) 0.0271(11) 0.0244(11) 0.0041(11) 0.0002(11) -0.0030(10)
O6 0.0276(12) 0.0329(12) 0.0366(12) 0.0006(11) -0.0066(11) 0.0121(10)
C1 0.0340(18) 0.0299(16) 0.0256(16) 0.0012(15) -0.0026(16) 0.0006(15)
C2 0.0316(18) 0.0303(17) 0.0268(16) -0.0067(15) -0.0004(15) -0.0027(14)
C3 0.0360(18) 0.0267(16) 0.0327(18) -0.0014(16) 0.0033(16) -0.0044(15)
C4 0.040(2) 0.0294(17) 0.0393(17) 0.0069(16) -0.0069(17) 0.0006(16)
C5 0.0304(18) 0.0299(16) 0.0331(17) -0.0015(15) 0.0022(16) -0.0053(15)
C6 0.0257(17) 0.0342(17) 0.0299(17) 0.0021(15) -0.0041(15) 0.0029(15)
N11 0.083(2) 0.0352(16) 0.0361(17) 0.0212(17) 0.0099(18) 0.0051(15)
N12 0.057(2) 0.0440(17) 0.0316(15) 0.0151(16) 0.0128(15) 0.0007(15)
N21 0.070(2) 0.0339(16) 0.065(2) -0.0131(16) -0.0434(17) 0.0067(16)
N22 0.0475(18) 0.0277(15) 0.0554(19) -0.0096(14) -0.0117(16) 0.0014(15)
N31 0.079(2) 0.0505(18) 0.0445(17) -0.0263(18) -0.0345(17) 0.0062(17)
N32 0.084(3) 0.0433(18) 0.053(2) -0.0346(17) -0.008(2) 0.0041(17)
N41 0.072(2) 0.104(3) 0.105(3) 0.052(2) 0.038(2) 0.073(2)
N42 0.0306(18) 0.078(2) 0.132(3) 0.0125(18) -0.002(2) 0.054(2)
N51 0.074(2) 0.0332(16) 0.0444(18) 0.0186(16) 0.0037(18) -0.0022(15)
N52 0.081(3) 0.0530(19) 0.0331(17) 0.0150(19) 0.0037(18) -0.0140(16)
N61 0.0406(19) 0.069(2) 0.084(2) -0.0163(17) -0.0225(18) 0.0523(17)
N62 0.0313(16) 0.061(2) 0.0594(19) -0.0019(16) -0.0164(15) 0.0242(17)
OW 0.055(2) 0.079(3) 0.049(2) -0.010(2) 0.0000 0.0000

loop_
_atom_type_symbol
_atom_type_scat_dispersion_real
_atom_type_scat_dispersion_imag
S 0.110 0.124
Mg 0.042 0.036
O 0.008 0.006
N 0.004 0.003
C 0.002 0.002
H 0.000 0.000

loop_
_geom_angle_atom_site_label_1
_geom_angle_atom_site_label_2
_geom_angle_atom_site_label_3
_geom_angle_site_symmetry_1
_geom_angle_site_symmetry_3
_geom_angle
_geom_angle_publ_flag
Mg O1 C1 1 1 135.1(2) yes
Mg O2 C2 1 1 131.7(2) yes
Mg O3 C3 1 1 131.7(2) yes
Mg O4 C4 1 1 143.8(2) yes
Mg O5 C5 1 1 135.4(2) yes
Mg O6 C6 1 1 138.0(2) yes
O1 Mg O2 1 1 87.23(9) no
O1 Mg O3 1 1 92.30(10) no
O1 Mg O4 1 1 90.10(10) no
O1 Mg O5 1 1 179.30(10) no
O1 Mg O6 1 1 90.60(10) no
O2 Mg O3 1 1 177.50(10) no
O2 Mg O4 1 1 91.00(10) no
O2 Mg O5 1 1 92.36(9) no
O2 Mg O6 1 1 89.40(10) no
O3 Mg O4 1 1 91.50(10) no
O3 Mg O5 1 1 88.11(9) no
O3 Mg O6 1 1 88.10(10) no
O4 Mg O5 1 1 90.50(10) no
O4 Mg O6 1 1 179.20(10) no
O5 Mg O6 1 1 88.80(10) no
O11 S O12 1 1 108.0(2) no
O11 S O13 1 1 109.6(2) no
O11 S O14 1 1 108.6(2) no
O12 S O13 1 1 111.1(2) no
O12 S O14 1 1 109.7(2) no
O13 S O14 1 1 109.9(2) no
O1 C1 N11 1 1 122.7(3) no
O1 C1 N12 1 1 120.9(3) no
N11 C1 N12 1 1 116.3(3) no
O2 C2 N21 1 1 121.6(3) no
O2 C2 N22 1 1 120.8(3) no
N21 C2 N22 1 1 117.5(3) no
O3 C3 N31 1 1 123.2(3) no
O3 C3 N32 1 1 120.8(3) no
N31 C3 N32 1 1 115.9(3) no
O4 C4 N41 1 1 122.3(4) no
O4 C4 N42 1 1 121.0(4) no
N41 C4 N42 1 1 116.6(4) no
O5 C5 N51 1 1 122.0(3) no
O5 C5 N52 1 1 120.7(3) no
N51 C5 N52 1 1 117.3(3) no
O6 C6 N61 1 1 121.4(3) no
O6 C6 N62 1 1 120.6(3) no
N61 C6 N62 1 1 118.0(3) no
H111 N11 H112 1 1 120.00 no
H121 N12 H122 1 1 120.00 no
H211 N21 H212 1 1 120.00 no
H221 N22 H222 1 1 120.00 no
H311 N31 H312 1 1 120.00 no
H321 N32 H322 1 1 120.00 no
H411 N41 H412 1 1 120.00 no
H421 N42 H422 1 1 120.00 no
H511 N51 H512 1 1 120.00 no
H521 N52 H522 1 1 120.00 no
H611 N61 H612 1 1 120.00 no
H621 N62 H622 1 1 120.00 no

loop_
_geom_bond_atom_site_label_1
_geom_bond_atom_site_label_2
_geom_bond_site_symmetry_1
_geom_bond_site_symmetry_2
_geom_bond_distance
_geom_bond_publ_flag
Mg O1 . 1 2.083(2) yes
Mg O2 . 1 2.098(3) yes
Mg O3 . 1 2.096(3) yes
Mg O4 . 1 2.043(3) yes
Mg O5 . 1 2.092(2) yes
Mg O6 . 1 2.059(3) yes
S O11 . 1 1.469(3) yes
S O12 . 1 1.455(3) yes
S O13 . 1 1.462(3) yes
S O14 . 1 1.472(3) yes
O1 C1 . 1 1.250(4) no
C1 N11 . 1 1.343(5) no
C1 N12 . 1 1.334(5) no
O2 C2 . 1 1.257(4) no
C2 N21 . 1 1.324(5) no
C2 N22 . 1 1.328(5) no
O3 C3 . 1 1.259(4) no
C3 N31 . 1 1.314(5) no
C3 N32 . 1 1.337(5) no
O4 C4 . 1 1.248(4) no
C4 N41 . 1 1.293(6) no
C4 N42 . 1 1.325(5) no
O5 C5 . 1 1.248(4) no
C5 N51 . 1 1.334(5) no
C5 N52 . 1 1.336(5) no
O6 C6 . 1 1.260(4) no
C6 N61 . 1 1.310(5) no
C6 N62 . 1 1.327(5) no
OW HW1 . 1 0.950 no
N11 H111 . 1 0.950 no
N11 H112 . 1 0.950 no
N12 H121 . 1 0.950 no
N12 H122 . 1 0.950 no
N21 H211 . 1 0.950 no
N21 H212 . 1 0.950 no
N22 H221 . 1 0.950 no
N22 H222 . 1 0.950 no
N31 H311 . 1 0.950 no
N31 H312 . 1 0.950 no
N32 H321 . 1 0.950 no
N32 H322 . 1 0.950 no
N41 H411 . 1 0.950 no
N41 H412 . 1 0.950 no
N42 H421 . 1 0.950 no
N42 H422 . 1 0.950 no
N51 H511 . 1 0.950 no
N51 H512 . 1 0.950 no
N52 H521 . 1 0.950 no
N52 H522 . 1 0.950 no
N61 H611 . 1 0.950 no
N61 H612 . 1 0.950 no
N62 H621 . 1 0.950 no
N62 H622 . 1 0.950 no

loop_
_geom_hbond_atom_site_label_D
_geom_hbond_atom_site_label_H
_geom_hbond_atom_site_label_A
_geom_hbond_site_symmetry_A
_geom_hbond_distance_HA
_geom_hbond_distance_DA
_geom_hbond_angle_DHA
_geom_hbond_publ_flag
OW HW1 O13 5_566 2.07 2.987(3) 160 yes
N12 H121 O11 1_555 2.15 3.050(4) 157 yes
N12 H122 O5 7_555 2.00 2.945(4) 175 yes
N21 H211 O12 5_565 2.00 2.839(4) 146 yes
N21 H212 O4 1_555 2.06 2.901(4) 147 yes
N22 H221 O14 5_565 2.02 2.968(4) 176 yes
N22 H222 OW 7_554 2.16 3.086(4) 166 yes
N31 H311 O14 2_565 2.10 2.991(4) 156 yes
N41 H411 O11 8_564 1.89 2.829(5) 170 yes
N42 H421 O13 8_564 2.06 2.990(5) 167 yes
N61 H611 O12 3_565 1.90 2.814(4) 160 yes
N61 H612 O2 1_555 2.02 2.871(4) 147 yes

loop_
_geom_torsion_atom_site_label_1
_geom_torsion_atom_site_label_2
_geom_torsion_atom_site_label_3
_geom_torsion_atom_site_label_4
_geom_torsion
_geom_torsion_publ_flag
Mg O1 C1 N11 -15.7(5) no
Mg O2 C2 N21 -30.5(5) no
Mg O3 C3 N31 -5.1(5) no
Mg O4 C4 N41 24.2(6) no
Mg O5 C5 N51 -8.9(5) no
Mg O6 C6 N61 20.4(5) no
